data_7208096
loop_
_publ_author_name
'Okuno, Takahiro'
'Sakoda, Yumeko'
'Kinuta, Takafumi'
'Sato, Tomohiro'
'Tokutome, Hayato'
'Tajima, Nobuo'
'Nakano, Yoko'
'Fujiki, Michiya'
'Kuroda, Reiko'
'Imai, Yoshitane'

_publ_section_title
;
 Dependence of solid-state optical properties on binding groups in
 biphenyl acid/amine supramolecular organic complexes
;
_journal_issue 14
_journal_name_full CrystEngComm
_journal_page_first 4819
_journal_paper_doi 10.1039/c2ce25259g
_journal_volume 14
_journal_year 2012
_chemical_absolute_configuration rm
_chemical_formula_sum 'C20 H21 N O3 S'
_chemical_formula_weight 355.44
_chemical_name_systematic
;
?
;
_space_group_IT_number 4
_symmetry_cell_setting monoclinic
_symmetry_space_group_name_Hall 'P 2yb'
_symmetry_space_group_name_H-M 'P 1 21 1'
_atom_sites_solution_hydrogens geom
_atom_sites_solution_primary direct
_atom_sites_solution_secondary difmap
_audit_creation_method SHELXL-97
_cell_angle_alpha 90.00
_cell_angle_beta 91.129(5)
_cell_angle_gamma 90.00
_cell_formula_units_Z 2
_cell_length_a 7.357(2)
_cell_length_b 6.1288(17)
_cell_length_c 20.081(6)
_cell_measurement_reflns_used 4708
_cell_measurement_temperature 293(2)
_cell_measurement_theta_max 30.89
_cell_measurement_theta_min 2.93
_cell_volume 905.3(4)
_computing_structure_refinement 'SHELXL-97 (Sheldrick, 2008)'
_computing_structure_solution 'SHELXS-97 (Sheldrick, 2008)'
_diffrn_ambient_temperature 293(2)
_diffrn_measured_fraction_theta_full 0.978
_diffrn_measured_fraction_theta_max 0.892
_diffrn_measurement_device_type 'Rigaku Saturn'
_diffrn_measurement_method \w-scans
_diffrn_radiation_monochromator graphite
_diffrn_radiation_source 'fine-focus sealed tube'
_diffrn_radiation_type MoK\a
_diffrn_radiation_wavelength 0.71075
_diffrn_reflns_av_R_equivalents 0.0268
_diffrn_reflns_av_sigmaI/netI 0.0306
_diffrn_reflns_limit_h_max 8
_diffrn_reflns_limit_h_min -10
_diffrn_reflns_limit_k_max 8
_diffrn_reflns_limit_k_min -8
_diffrn_reflns_limit_l_max 29
_diffrn_reflns_limit_l_min -22
_diffrn_reflns_number 8105
_diffrn_reflns_theta_full 25.00
_diffrn_reflns_theta_max 30.89
_diffrn_reflns_theta_min 2.93
_exptl_absorpt_coefficient_mu 0.197
_exptl_absorpt_correction_T_max 0.9654
_exptl_absorpt_correction_T_min 0.9218
_exptl_absorpt_correction_type empirical
_exptl_absorpt_process_details Multi-scan
_exptl_crystal_colour Colorless
_exptl_crystal_density_diffrn 1.304
_exptl_crystal_density_method 'not measured'
_exptl_crystal_description Platelet
_exptl_crystal_F_000 376
_exptl_crystal_size_max 0.42
_exptl_crystal_size_mid 0.20
_exptl_crystal_size_min 0.18
_refine_diff_density_max 0.324
_refine_diff_density_min -0.348
_refine_diff_density_rms 0.050
_refine_ls_abs_structure_details 'Flack H D (1983), Acta Cryst. A39, 876-881'
_refine_ls_abs_structure_Flack -0.05(5)
_refine_ls_extinction_method none
_refine_ls_goodness_of_fit_ref 0.971
_refine_ls_hydrogen_treatment constr
_refine_ls_matrix_type full
_refine_ls_number_parameters 228
_refine_ls_number_reflns 4796
_refine_ls_number_restraints 1
_refine_ls_restrained_S_all 0.971
_refine_ls_R_factor_all 0.0333
_refine_ls_R_factor_gt 0.0328
_refine_ls_shift/su_max 0.003
_refine_ls_shift/su_mean 0.000
_refine_ls_structure_factor_coef Fsqd
_refine_ls_weighting_details 'calc w=1/[\s^2^(Fo^2^)+(0.0609P)^2^+0.1811P] where P=(Fo^2^+2Fc^2^)/3'
_refine_ls_weighting_scheme calc
_refine_ls_wR_factor_gt 0.0869
_refine_ls_wR_factor_ref 0.0874
_reflns_number_gt 4708
_reflns_number_total 4796
_reflns_threshold_expression >2\s(I)
_cod_data_source_file c2ce25259g.txt
_cod_data_source_block imai015ver3_3
_cod_original_cell_volume 905.2(4)
_cod_original_sg_symbol_H-M P21
_cod_database_code 7208096

loop_
_symmetry_equiv_pos_as_xyz
'x, y, z'
'-x, y+1/2, -z'

loop_
_atom_site_label
_atom_site_type_symbol
_atom_site_fract_x
_atom_site_fract_y
_atom_site_fract_z
_atom_site_U_iso_or_equiv
_atom_site_adp_type
_atom_site_occupancy
_atom_site_symmetry_multiplicity
_atom_site_calc_flag
_atom_site_refinement_flags
C1 C 0.7404(2) 1.2403(3) 1.02654(7) 0.0267(3) Uani 1 1 d .
H1 H 0.7144 1.2818 1.0709 0.032 Uiso 1 1 calc R
C2 C 0.6832(2) 1.0390(3) 1.00244(7) 0.0282(3) Uani 1 1 d .
H2 H 0.6181 0.9426 1.0303 0.034 Uiso 1 1 calc R
C3 C 0.7212(2) 0.9781(3) 0.93740(7) 0.0245(3) Uani 1 1 d .
H3 H 0.6822 0.8398 0.9213 0.029 Uiso 1 1 calc R
C4 C 0.81580(18) 1.1175(2) 0.89571(6) 0.0183(2) Uani 1 1 d .
C5 C 0.87242(19) 1.3200(3) 0.92025(6) 0.0226(2) Uani 1 1 d .
H5 H 0.9364 1.4170 0.8922 0.027 Uiso 1 1 calc R
C6 C 0.8358(2) 1.3813(2) 0.98566(7) 0.0261(3) Uani 1 1 d .
H6 H 0.8759 1.5187 1.0022 0.031 Uiso 1 1 calc R
C7 C 0.91457(16) 0.9149(2) 0.69594(6) 0.0159(2) Uani 1 1 d .
C8 C 0.96307(19) 0.7786(2) 0.74879(7) 0.0202(2) Uani 1 1 d .
H8 H 1.0164 0.6402 0.7407 0.024 Uiso 1 1 calc R
C9 C 0.93258(19) 0.8474(2) 0.81358(6) 0.0207(2) Uani 1 1 d .
H9 H 0.9648 0.7545 0.8498 0.025 Uiso 1 1 calc R
C10 C 0.85522(17) 1.0514(2) 0.82631(6) 0.0171(2) Uani 1 1 d .
C11 C 0.81408(17) 1.1894(2) 0.77263(6) 0.0184(2) Uani 1 1 d .
H11 H 0.7662 1.3307 0.7807 0.022 Uiso 1 1 calc R
C12 C 0.84275(18) 1.1215(2) 0.70736(6) 0.0175(2) Uani 1 1 d .
H12 H 0.8136 1.2154 0.6710 0.021 Uiso 1 1 calc R
C21 C 0.3991(2) 1.4805(3) 0.80451(8) 0.0306(3) Uani 1 1 d .
H21 H 0.4050 1.4905 0.8517 0.037 Uiso 1 1 calc R
C22 C 0.3298(2) 1.2942(3) 0.77421(7) 0.0282(3) Uani 1 1 d .
H22 H 0.2878 1.1769 0.8007 0.034 Uiso 1 1 calc R
C23 C 0.32133(18) 1.2784(2) 0.70473(7) 0.0212(3) Uani 1 1 d .
H23 H 0.2759 1.1494 0.6842 0.025 Uiso 1 1 calc R
C24 C 0.37958(16) 1.4519(2) 0.66568(6) 0.0170(2) Uani 1 1 d .
C25 C 0.44955(19) 1.6383(2) 0.69677(7) 0.0233(3) Uani 1 1 d .
H25 H 0.4904 1.7569 0.6705 0.028 Uiso 1 1 calc R
C26 C 0.4600(2) 1.6522(3) 0.76591(8) 0.0291(3) Uani 1 1 d .
H26 H 0.5088 1.7792 0.7867 0.035 Uiso 1 1 calc R
C27 C 0.37357(16) 1.4441(2) 0.59046(6) 0.0159(2) Uani 1 1 d .
H27 H 0.3750 1.5978 0.5738 0.019 Uiso 1 1 calc R
C28 C 0.53443(17) 1.3259(3) 0.56055(6) 0.0229(2) Uani 1 1 d .
H28A H 0.5252 1.3332 0.5118 0.034 Uiso 1 1 calc R
H28B H 0.5339 1.1729 0.5747 0.034 Uiso 1 1 calc R
H28C H 0.6478 1.3955 0.5758 0.034 Uiso 1 1 calc R
N1 N 0.20143(14) 1.33923(19) 0.56497(5) 0.01701(19) Uani 1 1 d .
H1A H 0.1040 1.4093 0.5823 0.026 Uiso 1 1 calc R
H1B H 0.1998 1.1965 0.5774 0.026 Uiso 1 1 calc R
H1C H 0.1961 1.3483 0.5197 0.026 Uiso 1 1 calc R
O1 O 0.81245(17) 0.9332(2) 0.57207(5) 0.0347(3) Uani 1 1 d .
O2 O 1.13478(14) 0.89070(17) 0.59658(5) 0.0232(2) Uani 1 1 d .
O3 O 0.92900(14) 0.58895(17) 0.61504(5) 0.0234(2) Uani 1 1 d .
S1 S 0.95028(4) 0.82572(5) 0.613529(14) 0.01755(8) Uani 1 1 d .

loop_
_atom_site_aniso_label
_atom_site_aniso_U_11
_atom_site_aniso_U_22
_atom_site_aniso_U_33
_atom_site_aniso_U_23
_atom_site_aniso_U_13
_atom_site_aniso_U_12
C1 0.0287(7) 0.0338(8) 0.0175(6) -0.0043(5) 0.0011(5) 0.0022(6)
C2 0.0301(7) 0.0385(8) 0.0163(6) 0.0008(6) 0.0046(5) -0.0086(6)
C3 0.0280(6) 0.0268(6) 0.0187(6) -0.0013(5) 0.0023(5) -0.0077(5)
C4 0.0207(6) 0.0200(5) 0.0142(5) 0.0013(4) -0.0007(4) 0.0005(5)
C5 0.0309(6) 0.0190(5) 0.0179(6) 0.0016(6) 0.0006(4) -0.0018(6)
C6 0.0346(7) 0.0239(6) 0.0196(6) -0.0042(5) -0.0030(5) 0.0016(5)
C7 0.0167(5) 0.0168(5) 0.0143(5) -0.0003(4) 0.0002(4) 0.0012(4)
C8 0.0253(6) 0.0161(5) 0.0191(6) 0.0018(4) -0.0011(4) 0.0027(4)
C9 0.0285(6) 0.0167(6) 0.0167(5) 0.0025(5) -0.0018(4) 0.0013(5)
C10 0.0176(5) 0.0176(5) 0.0161(6) 0.0015(4) 0.0005(4) -0.0014(4)
C11 0.0201(5) 0.0171(5) 0.0178(6) 0.0014(4) 0.0007(4) 0.0038(4)
C12 0.0209(6) 0.0162(5) 0.0152(5) 0.0014(4) 0.0001(4) 0.0037(4)
C21 0.0277(7) 0.0480(9) 0.0159(6) -0.0062(6) -0.0014(5) 0.0113(7)
C22 0.0253(6) 0.0407(9) 0.0187(6) 0.0055(6) 0.0018(5) 0.0037(6)
C23 0.0204(5) 0.0259(6) 0.0171(6) 0.0018(5) -0.0007(4) -0.0014(5)
C24 0.0157(5) 0.0199(5) 0.0154(6) -0.0018(4) -0.0004(4) 0.0024(4)
C25 0.0227(6) 0.0221(6) 0.0250(7) -0.0052(5) -0.0026(5) 0.0014(5)
C26 0.0273(7) 0.0338(8) 0.0257(7) -0.0122(6) -0.0080(5) 0.0065(6)
C27 0.0162(5) 0.0164(5) 0.0150(5) -0.0016(4) 0.0008(4) 0.0003(4)
C28 0.0190(5) 0.0302(6) 0.0196(5) -0.0036(6) 0.0021(4) 0.0068(6)
N1 0.0167(4) 0.0194(5) 0.0148(4) -0.0002(4) -0.0012(3) 0.0018(4)
O1 0.0397(6) 0.0466(7) 0.0173(5) -0.0077(5) -0.0088(4) 0.0281(6)
O2 0.0277(5) 0.0192(4) 0.0230(5) -0.0010(3) 0.0074(4) -0.0001(4)
O3 0.0225(5) 0.0192(5) 0.0287(5) -0.0068(4) 0.0037(4) -0.0019(4)
S1 0.01921(13) 0.01858(13) 0.01478(13) -0.00199(11) -0.00161(9) 0.00561(11)

loop_
_atom_type_symbol
_atom_type_description
_atom_type_scat_dispersion_real
_atom_type_scat_dispersion_imag
_atom_type_scat_source
C C 0.0033 0.0016 'International Tables Vol C Tables 4.2.6.8 and 6.1.1.4'
H H 0.0000 0.0000 'International Tables Vol C Tables 4.2.6.8 and 6.1.1.4'
N N 0.0061 0.0033 'International Tables Vol C Tables 4.2.6.8 and 6.1.1.4'
O O 0.0106 0.0060 'International Tables Vol C Tables 4.2.6.8 and 6.1.1.4'
S S 0.1246 0.1234 'International Tables Vol C Tables 4.2.6.8 and 6.1.1.4'

loop_
_geom_angle_atom_site_label_1
_geom_angle_atom_site_label_2
_geom_angle_atom_site_label_3
_geom_angle
C2 C1 C6 119.96(13)
C1 C2 C3 120.03(14)
C4 C3 C2 120.80(14)
C3 C4 C5 118.84(12)
C3 C4 C10 120.41(13)
C5 C4 C10 120.75(12)
C4 C5 C6 120.62(13)
C1 C6 C5 119.75(14)
C8 C7 C12 120.83(12)
C8 C7 S1 119.21(10)
C12 C7 S1 119.94(10)
C9 C8 C7 119.22(12)
C8 C9 C10 121.04(12)
C11 C10 C9 118.83(12)
C11 C10 C4 120.99(12)
C9 C10 C4 120.18(12)
C12 C11 C10 120.61(12)
C7 C12 C11 119.38(12)
C26 C21 C22 119.99(14)
C21 C22 C23 120.24(15)
C24 C23 C22 120.02(14)
C23 C24 C25 119.19(13)
C23 C24 C27 122.33(12)
C25 C24 C27 118.46(12)
C26 C25 C24 120.59(14)
C21 C26 C25 119.95(15)
N1 C27 C24 111.25(10)
N1 C27 C28 108.62(10)
C24 C27 C28 113.72(10)
O1 S1 O3 112.80(8)
O1 S1 O2 112.52(8)
O3 S1 O2 112.10(6)
O1 S1 C7 106.31(6)
O3 S1 C7 105.66(6)
O2 S1 C7 106.84(6)

loop_
_geom_bond_atom_site_label_1
_geom_bond_atom_site_label_2
_geom_bond_distance
C1 C2 1.388(2)
C1 C6 1.391(2)
C2 C3 1.392(2)
C3 C4 1.3919(19)
C4 C5 1.396(2)
C4 C10 1.4852(18)
C5 C6 1.3975(19)
C7 C8 1.3915(18)
C7 C12 1.3930(17)
C7 S1 1.7673(14)
C8 C9 1.3902(19)
C9 C10 1.3992(18)
C10 C11 1.3987(18)
C11 C12 1.3953(18)
C21 C26 1.387(3)
C21 C22 1.386(3)
C22 C23 1.399(2)
C23 C24 1.3938(18)
C24 C25 1.3955(19)
C24 C27 1.5110(18)
C25 C26 1.392(2)
C27 N1 1.5010(16)
C27 C28 1.5211(17)
O1 S1 1.4566(11)
O2 S1 1.4611(11)
O3 S1 1.4599(11)
